data_7220551
loop_
_publ_author_name
'Maity, Kartik'
'Kundu, Tanay'
'Banerjee, Rahul'
'Biradha, Kumar'

_publ_section_title
;
 One-dimensional water cages with repeat units of (H2O)24resembling
 pagodane trapped in a 3D coordination polymer: proton conduction and
 tunable luminescence emission by adsorption of anionic dyes
;
_journal_issue 24
_journal_name_full CrystEngComm
_journal_page_first 4439
_journal_paper_doi 10.1039/C5CE00969C
_journal_volume 17
_journal_year 2015
_chemical_formula_sum 'C24 H44 Cd N4 O16'
_chemical_formula_weight 757.03
_chemical_name_systematic
; 
 ? 
;
_space_group_IT_number 12
_symmetry_cell_setting monoclinic
_symmetry_space_group_name_Hall '-C 2y'
_symmetry_space_group_name_H-M 'C 1 2/m 1'
_atom_sites_solution_hydrogens geom
_atom_sites_solution_primary direct
_atom_sites_solution_secondary difmap
_audit_creation_method SHELXL-97
_audit_update_record
;
2015-04-06 deposited with the CCDC.
2015-05-22 downloaded from the CCDC.
;
_cell_angle_alpha 90.00
_cell_angle_beta 94.222(8)
_cell_angle_gamma 90.00
_cell_formula_units_Z 4
_cell_length_a 17.679(5)
_cell_length_b 27.134(7)
_cell_length_c 6.9113(18)
_cell_measurement_reflns_used 3289
_cell_measurement_temperature 293(2)
_cell_measurement_theta_max 26.00
_cell_measurement_theta_min 1.38
_cell_volume 3306.4(15)
_computing_structure_refinement 'SHELXL-97 (Sheldrick, 1997)'
_computing_structure_solution 'SHELXS-97 (Sheldrick, 1990)'
_diffrn_ambient_temperature 293(2)
_diffrn_measured_fraction_theta_full 0.989
_diffrn_measured_fraction_theta_max 0.989
_diffrn_radiation_monochromator graphite
_diffrn_radiation_source 'fine-focus sealed tube'
_diffrn_radiation_type MoK\a
_diffrn_radiation_wavelength 0.71073
_diffrn_reflns_av_R_equivalents 0.0558
_diffrn_reflns_av_sigmaI/netI 0.0435
_diffrn_reflns_limit_h_max 21
_diffrn_reflns_limit_h_min -21
_diffrn_reflns_limit_k_max 33
_diffrn_reflns_limit_k_min -33
_diffrn_reflns_limit_l_max 8
_diffrn_reflns_limit_l_min -7
_diffrn_reflns_number 17756
_diffrn_reflns_theta_full 26.00
_diffrn_reflns_theta_max 26.00
_diffrn_reflns_theta_min 1.38
_exptl_absorpt_coefficient_mu 0.736
_exptl_absorpt_correction_T_max 0.876
_exptl_absorpt_correction_T_min 0.816
_exptl_absorpt_correction_type empirical
_exptl_absorpt_process_details SADABS
_exptl_crystal_colour Colorless
_exptl_crystal_density_diffrn 1.521
_exptl_crystal_density_method 'not measured'
_exptl_crystal_description Needles
_exptl_crystal_F_000 1568
_exptl_crystal_size_max 0.32
_exptl_crystal_size_mid 0.23
_exptl_crystal_size_min 0.18
_refine_diff_density_max 1.107
_refine_diff_density_min -1.483
_refine_diff_density_rms 0.181
_refine_ls_extinction_method none
_refine_ls_goodness_of_fit_ref 0.916
_refine_ls_hydrogen_treatment mixed
_refine_ls_matrix_type full
_refine_ls_number_parameters 241
_refine_ls_number_reflns 3289
_refine_ls_number_restraints 3
_refine_ls_restrained_S_all 0.915
_refine_ls_R_factor_all 0.0516
_refine_ls_R_factor_gt 0.0430
_refine_ls_shift/su_max 0.000
_refine_ls_shift/su_mean 0.000
_refine_ls_structure_factor_coef Fsqd
_refine_ls_weighting_details 'calc w=1/[\s^2^(Fo^2^)+(0.1079P)^2^+20.0000P] where P=(Fo^2^+2Fc^2^)/3'
_refine_ls_weighting_scheme calc
_refine_ls_wR_factor_gt 0.1306
_refine_ls_wR_factor_ref 0.1455
_reflns_number_gt 2828
_reflns_number_total 3289
_reflns_threshold_expression >2sigma(I)
_cod_data_source_file c5ce00969c2.cif
_cod_data_source_block kb
_cod_depositor_comments
;
The following automatic conversions were performed:

'_symmetry_cell_setting' value 'Monoclinic' changed to 'monoclinic'
according to
/usr/data/users/saulius/crontab/automatic-downloads/rss-feeds/RSC/lib/dictionaries/cif_core.dic
dictionary named 'cif_core.dic' version 2.4.2 from 2011-04-26.

'_exptl_absorpt_correction_type' value 'Empirical' changed to
'empirical' according to
/usr/data/users/saulius/crontab/automatic-downloads/rss-feeds/RSC/lib/dictionaries/cif_core.dic
dictionary named 'cif_core.dic' version 2.4.2 from 2011-04-26.

Automatic conversion script
Id: cif_fix_values 3271 2015-04-21 07:52:19Z andrius 

 Adding full bibliography for 7220551--7220552.cif.
;
_cod_original_sg_symbol_H-M C2/m
_cod_database_code 7220551

loop_
_symmetry_equiv_pos_as_xyz
'x, y, z'
'-x, y, -z'
'x+1/2, y+1/2, z'
'-x+1/2, y+1/2, -z'
'-x, -y, -z'
'x, -y, z'
'-x+1/2, -y+1/2, -z'
'x+1/2, -y+1/2, z'

loop_
_atom_site_label
_atom_site_type_symbol
_atom_site_fract_x
_atom_site_fract_y
_atom_site_fract_z
_atom_site_U_iso_or_equiv
_atom_site_adp_type
_atom_site_occupancy
_atom_site_symmetry_multiplicity
_atom_site_calc_flag
_atom_site_refinement_flags
Cd1 Cd 0.44310(2) 0.0000 0.24340(5) 0.01508(17) Uani 1 2 d S
O1W O 0.3051(2) 0.0000 0.2102(6) 0.0245(9) Uani 1 2 d S
O2W O -0.12009(19) -0.08788(13) 0.3966(5) 0.0292(7) Uani 1 1 d .
H2W1 H -0.092(4) -0.110(3) 0.427(10) 0.050 Uiso 1 1 d .
H2W2 H -0.145(4) -0.109(2) 0.294(9) 0.050 Uiso 1 1 d .
O101 O 0.4327(2) 0.0000 0.9002(6) 0.0235(9) Uani 1 2 d S
O102 O 0.4279(2) 0.0000 0.5864(6) 0.0201(9) Uani 1 2 d S
C101 C 0.3094(3) 0.0000 0.7320(9) 0.0326(16) Uani 1 2 d S
H10A H 0.2894 0.0005 0.5990 0.049 Uiso 1 2 calc SR
H10B H 0.2923 0.0286 0.7977 0.049 Uiso 0.50 1 calc PR
H10C H 0.2922 -0.0292 0.7940 0.049 Uiso 0.50 1 calc PR
C102 C 0.3943(3) 0.0000 0.7400(8) 0.0194(12) Uani 1 2 d S
O201 O 0.00536(17) 0.20701(11) -0.8383(4) 0.0236(7) Uani 1 1 d .
C201 C 0.0000 0.1849(2) -1.0000 0.0163(11) Uani 1 2 d S
C202 C 0.0000 0.1297(2) -1.0000 0.0264(13) Uani 1 2 d S
H20A H 0.0512 0.1179 -1.0000 0.040 Uiso 0.50 1 calc PR
H20B H -0.0289 0.1179 -1.1137 0.040 Uiso 0.50 1 calc PR
H20C H -0.0223 0.1179 -0.8863 0.040 Uiso 0.50 1 calc PR
N11 N 0.43714(17) 0.08373(12) 0.2779(5) 0.0133(7) Uani 1 1 d .
N12 N 0.55225(17) 0.19391(12) 0.1947(5) 0.0137(6) Uani 1 1 d .
H12 H 0.5419 0.2249 0.1882 0.016 Uiso 1 1 calc R
C11 C 0.4929(2) 0.16262(14) 0.2433(5) 0.0129(7) Uani 1 1 d .
C12 C 0.4954(2) 0.11184(15) 0.2309(5) 0.0137(7) Uani 1 1 d .
H12A H 0.5386 0.0968 0.1890 0.016 Uiso 1 1 calc R
C13 C 0.3751(2) 0.10561(15) 0.3399(6) 0.0167(8) Uani 1 1 d .
H13 H 0.3356 0.0859 0.3770 0.020 Uiso 1 1 calc R
C14 C 0.3676(2) 0.15575(15) 0.3506(6) 0.0168(8) Uani 1 1 d .
H14 H 0.3232 0.1698 0.3895 0.020 Uiso 1 1 calc R
C15 C 0.4271(2) 0.18514(16) 0.3028(5) 0.0169(8) Uani 1 1 d .
H15 H 0.4237 0.2193 0.3099 0.020 Uiso 1 1 calc R
O21 O 0.64696(15) 0.13832(11) 0.1594(4) 0.0202(6) Uani 1 1 d .
C21 C 0.6238(2) 0.18092(15) 0.1568(5) 0.0162(8) Uani 1 1 d .
C22 C 0.6760(2) 0.22358(15) 0.1211(6) 0.0181(8) Uani 1 1 d .
H22A H 0.6470 0.2510 0.0641 0.022 Uiso 1 1 calc .
H22B H 0.7131 0.2137 0.0318 0.022 Uiso 1 1 calc .
C23 C 0.7162(2) 0.23921(15) 0.3145(6) 0.0172(8) Uani 1 1 d .
C24 C 0.6824(2) 0.27224(16) 0.4356(6) 0.0203(9) Uani 1 1 d .
H24 H 0.6367 0.2870 0.3935 0.024 Uiso 1 1 calc R
C25 C 0.7841(2) 0.21652(16) 0.3813(6) 0.0190(8) Uani 1 1 d .
H25 H 0.8070 0.1939 0.3032 0.023 Uiso 1 1 calc R
O3W O 0.0000 0.15351(17) -0.5000 0.0235(9) Uani 1 2 d SD
H3W1 H 0.002(4) 0.170(2) -0.610(5) 0.050 Uiso 1 1 d D
O4W O -0.0602(2) 0.0000 0.2632(7) 0.0352(12) Uani 1 2 d S
H4W1 H -0.08262(17) -0.02463(14) 0.3259(5) 0.050 Uiso 1 1 d .
O5W O -0.20319(17) -0.12178(14) 0.0739(5) 0.0347(8) Uani 1 1 d R
H5W1 H -0.203(4) -0.105(3) -0.041(9) 0.050 Uiso 1 1 d .
H5W2 H -0.24902(18) -0.11927(14) 0.0812(5) 0.050 Uiso 1 1 d .
O6W O 0.18978(18) 0.06844(14) -0.7337(5) 0.0306(7) Uani 1 1 d R
H6W1 H 0.176(3) 0.078(2) -0.609(10) 0.050 Uiso 1 1 d .
H6W2 H 0.158(4) 0.045(2) -0.774(9) 0.050 Uiso 1 1 d .
O7W O 0.0849(3) 0.0000 0.1354(8) 0.0355(11) Uani 1 2 d SD
H7W1 H 0.076(5) 0.0000 0.005(3) 0.06(3) Uiso 1 2 d SD
H7W2 H 0.043(4) 0.0000 0.203(14) 0.08(4) Uiso 1 2 d SD

loop_
_atom_site_aniso_label
_atom_site_aniso_U_11
_atom_site_aniso_U_22
_atom_site_aniso_U_33
_atom_site_aniso_U_23
_atom_site_aniso_U_13
_atom_site_aniso_U_12
Cd1 0.0165(2) 0.0153(3) 0.0136(3) 0.000 0.00175(16) 0.000
O1W 0.017(2) 0.032(3) 0.025(2) 0.000 0.0016(17) 0.000
O2W 0.0289(17) 0.0289(19) 0.0301(18) 0.0006(14) 0.0045(14) 0.0034(14)
O101 0.020(2) 0.034(3) 0.016(2) 0.000 -0.0007(16) 0.000
O102 0.020(2) 0.024(2) 0.017(2) 0.000 0.0042(16) 0.000
C101 0.020(3) 0.059(5) 0.019(3) 0.000 0.002(2) 0.000
C102 0.015(3) 0.025(3) 0.018(3) 0.000 -0.002(2) 0.000
O201 0.0325(16) 0.0217(16) 0.0165(14) -0.0023(12) 0.0010(12) -0.0017(12)
C201 0.016(3) 0.013(3) 0.020(3) 0.000 0.001(2) 0.000
C202 0.037(3) 0.019(3) 0.024(3) 0.000 0.008(3) 0.000
N11 0.0149(15) 0.0089(16) 0.0159(16) -0.0009(12) 0.0000(12) 0.0011(11)
N12 0.0159(15) 0.0104(16) 0.0147(15) 0.0009(13) 0.0007(12) -0.0016(12)
C11 0.0150(17) 0.0147(19) 0.0089(17) 0.0005(14) 0.0000(14) 0.0014(14)
C12 0.0115(17) 0.0167(19) 0.0128(17) 0.0009(14) 0.0007(14) 0.0007(14)
C13 0.0115(17) 0.020(2) 0.0187(19) 0.0005(16) 0.0026(14) -0.0029(15)
C14 0.0144(18) 0.019(2) 0.0167(19) -0.0002(15) 0.0024(15) 0.0031(15)
C15 0.0164(18) 0.022(2) 0.0121(18) -0.0001(15) -0.0007(14) -0.0004(15)
O21 0.0148(13) 0.0229(16) 0.0232(15) -0.0030(12) 0.0037(11) 0.0004(11)
C21 0.0146(18) 0.027(2) 0.0068(17) 0.0003(15) -0.0019(14) -0.0015(16)
C22 0.0186(19) 0.021(2) 0.0143(18) -0.0006(16) 0.0019(15) -0.0036(16)
C23 0.0151(18) 0.018(2) 0.0183(19) 0.0033(16) 0.0029(15) -0.0102(15)
C24 0.0129(18) 0.026(2) 0.022(2) 0.0019(17) 0.0003(15) -0.0022(15)
C25 0.0129(18) 0.023(2) 0.021(2) -0.0033(16) 0.0046(15) -0.0030(15)
O3W 0.028(2) 0.027(2) 0.016(2) 0.000 0.0019(17) 0.000
O4W 0.031(3) 0.036(3) 0.040(3) 0.000 0.010(2) 0.000
O5W 0.0204(15) 0.047(2) 0.0362(19) 0.0152(17) 0.0008(14) -0.0044(14)
O6W 0.0245(16) 0.038(2) 0.0297(18) 0.0010(15) 0.0061(14) -0.0011(14)
O7W 0.026(2) 0.043(3) 0.037(3) 0.000 0.002(2) 0.000

loop_
_atom_type_symbol
_atom_type_description
_atom_type_scat_dispersion_real
_atom_type_scat_dispersion_imag
_atom_type_scat_source
C C 0.0033 0.0016 'International Tables Vol C Tables 4.2.6.8 and 6.1.1.4'
H H 0.0000 0.0000 'International Tables Vol C Tables 4.2.6.8 and 6.1.1.4'
Cd Cd -0.8075 1.2024 'International Tables Vol C Tables 4.2.6.8 and 6.1.1.4'
N N 0.0061 0.0033 'International Tables Vol C Tables 4.2.6.8 and 6.1.1.4'
O O 0.0106 0.0060 'International Tables Vol C Tables 4.2.6.8 and 6.1.1.4'

loop_
_geom_angle_atom_site_label_1
_geom_angle_atom_site_label_2
_geom_angle_atom_site_label_3
_geom_angle
_geom_angle_site_symmetry_1
_geom_angle_site_symmetry_3
N11 Cd1 N11 166.55(16) . 6
N11 Cd1 O101 95.96(8) . 1_554
N11 Cd1 O101 95.96(8) 6 1_554
N11 Cd1 O102 83.56(8) . .
N11 Cd1 O102 83.56(8) 6 .
O101 Cd1 O102 169.16(14) 1_554 .
N11 Cd1 O1W 87.49(7) . .
N11 Cd1 O1W 87.49(7) 6 .
O101 Cd1 O1W 84.36(14) 1_554 .
O102 Cd1 O1W 84.80(14) . .
N11 Cd1 O101 95.21(8) . 5_656
N11 Cd1 O101 95.21(8) 6 5_656
O101 Cd1 O101 66.67(16) 1_554 5_656
O102 Cd1 O101 124.17(13) . 5_656
O1W Cd1 O101 151.03(14) . 5_656
N11 Cd1 O102 89.90(7) . 5_656
N11 Cd1 O102 89.90(7) 6 5_656
O101 Cd1 O102 118.37(13) 1_554 5_656
O102 Cd1 O102 72.47(15) . 5_656
O1W Cd1 O102 157.27(14) . 5_656
O101 Cd1 O102 51.70(13) 5_656 5_656
H2W1 O2W H2W2 90(6) . .
C102 O101 Cd1 151.8(4) . 1_556
C102 O101 Cd1 94.8(3) . 5_656
Cd1 O101 Cd1 113.33(16) 1_556 5_656
C102 O102 Cd1 158.2(4) . .
C102 O102 Cd1 94.3(3) . 5_656
Cd1 O102 Cd1 107.53(15) . 5_656
C102 C101 H10A 109.5 . .
C102 C101 H10B 109.5 . .
H10A C101 H10B 109.5 . .
C102 C101 H10C 109.5 . .
H10A C101 H10C 109.5 . .
H10B C101 H10C 109.5 . .
O102 C102 O101 119.2(5) . .
O102 C102 C101 120.3(5) . .
O101 C102 C101 120.5(5) . .
O201 C201 O201 123.3(5) . 2_553
O201 C201 C202 118.4(3) . .
O201 C201 C202 118.4(3) 2_553 .
C201 C202 H20A 109.5 . .
C201 C202 H20B 109.5 . .
H20A C202 H20B 109.5 . .
C201 C202 H20C 109.5 . .
H20A C202 H20C 109.5 . .
H20B C202 H20C 109.5 . .
C13 N11 C12 119.1(3) . .
C13 N11 Cd1 121.1(3) . .
C12 N11 Cd1 119.8(2) . .
C21 N12 C11 127.6(3) . .
C21 N12 H12 116.2 . .
C11 N12 H12 116.2 . .
C12 C11 C15 119.0(4) . .
C12 C11 N12 123.9(3) . .
C15 C11 N12 117.1(3) . .
N11 C12 C11 121.5(3) . .
N11 C12 H12A 119.2 . .
C11 C12 H12A 119.2 . .
N11 C13 C14 122.6(4) . .
N11 C13 H13 118.7 . .
C14 C13 H13 118.7 . .
C15 C14 C13 118.9(4) . .
C15 C14 H14 120.5 . .
C13 C14 H14 120.5 . .
C14 C15 C11 118.8(4) . .
C14 C15 H15 120.6 . .
C11 C15 H15 120.6 . .
O21 C21 N12 123.9(4) . .
O21 C21 C22 121.1(3) . .
N12 C21 C22 114.9(4) . .
C21 C22 C23 108.7(3) . .
C21 C22 H22A 110.0 . .
C23 C22 H22A 110.0 . .
C21 C22 H22B 110.0 . .
C23 C22 H22B 110.0 . .
H22A C22 H22B 108.3 . .
C24 C23 C25 118.8(4) . .
C24 C23 C22 120.9(4) . .
C25 C23 C22 120.0(4) . .
C23 C24 C25 121.1(4) . 7_656
C23 C24 H24 119.5 . .
C25 C24 H24 119.5 7_656 .
C24 C25 C23 120.1(4) 7_656 .
C24 C25 H25 119.9 7_656 .
C23 C25 H25 119.9 . .
H5W1 O5W H5W2 94(4) . .
H6W1 O6W H6W2 107(5) . .
H7W1 O7W H7W2 115(9) . .

loop_
_geom_bond_atom_site_label_1
_geom_bond_atom_site_label_2
_geom_bond_distance
_geom_bond_site_symmetry_2
Cd1 N11 2.288(3) .
Cd1 N11 2.288(3) 6
Cd1 O101 2.365(4) 1_554
Cd1 O102 2.406(4) .
Cd1 O1W 2.434(4) .
Cd1 O101 2.476(4) 5_656
Cd1 O102 2.487(4) 5_656
O2W H2W1 0.79(7) .
O2W H2W2 1.00(7) .
O101 C102 1.255(7) .
O101 Cd1 2.365(4) 1_556
O101 Cd1 2.476(4) 5_656
O102 C102 1.254(7) .
O102 Cd1 2.487(4) 5_656
C101 C102 1.497(8) .
C101 H10A 0.9600 .
C101 H10B 0.9600 .
C101 H10C 0.9600 .
O201 C201 1.266(4) .
C201 O201 1.266(4) 2_553
C201 C202 1.498(8) .
C202 H20A 0.9600 .
C202 H20B 0.9600 .
C202 H20C 0.9600 .
N11 C13 1.345(5) .
N11 C12 1.341(5) .
N12 C21 1.357(5) .
N12 C11 1.410(5) .
N12 H12 0.8600 .
C11 C12 1.382(6) .
C11 C15 1.402(5) .
C12 H12A 0.9300 .
C13 C14 1.369(6) .
C13 H13 0.9300 .
C14 C15 1.379(6) .
C14 H14 0.9300 .
C15 H15 0.9300 .
O21 C21 1.226(5) .
C21 C22 1.512(5) .
C22 C23 1.527(5) .
C22 H22A 0.9700 .
C22 H22B 0.9700 .
C23 C24 1.391(6) .
C23 C25 1.397(6) .
C24 C25 1.391(6) 7_656
C24 H24 0.9300 .
C25 C24 1.391(6) 7_656
C25 H25 0.9300 .
O3W H3W1 0.89(2) .
O4W H4W1 0.903(5) .
O5W H5W1 0.91(7) .
O5W H5W2 0.818(4) .
O6W H6W1 0.95(7) .
O6W H6W2 0.87(7) .
O7W H7W1 0.91(2) .
O7W H7W2 0.91(2) .

loop_
_geom_torsion_atom_site_label_1
_geom_torsion_atom_site_label_2
_geom_torsion_atom_site_label_3
_geom_torsion_atom_site_label_4
_geom_torsion
_geom_torsion_site_symmetry_1
_geom_torsion_site_symmetry_4
N11 Cd1 O102 C102 88.06(7) . .
N11 Cd1 O102 C102 -88.06(7) 6 .
O101 Cd1 O102 C102 0.000(2) 1_554 .
O1W Cd1 O102 C102 0.000(2) . .
O101 Cd1 O102 C102 180.000(2) 5_656 .
O102 Cd1 O102 C102 180.000(2) 5_656 .
N11 Cd1 O102 Cd1 -91.94(7) . 5_656
N11 Cd1 O102 Cd1 91.94(7) 6 5_656
O101 Cd1 O102 Cd1 180.000(1) 1_554 5_656
O1W Cd1 O102 Cd1 180.0 . 5_656
O101 Cd1 O102 Cd1 0.0 5_656 5_656
O102 Cd1 O102 Cd1 0.0 5_656 5_656
Cd1 O102 C102 O101 180.000(2) . .
Cd1 O102 C102 O101 0.0 5_656 .
Cd1 O102 C102 C101 0.000(2) . .
Cd1 O102 C102 C101 180.0 5_656 .
Cd1 O101 C102 O102 180.000(1) 1_556 .
Cd1 O101 C102 O102 0.0 5_656 .
Cd1 O101 C102 C101 0.000(2) 1_556 .
Cd1 O101 C102 C101 180.0 5_656 .
N11 Cd1 N11 C13 -44.5(8) 6 .
O101 Cd1 N11 C13 107.8(3) 1_554 .
O102 Cd1 N11 C13 -61.3(3) . .
O1W Cd1 N11 C13 23.7(3) . .
O101 Cd1 N11 C13 174.8(3) 5_656 .
O102 Cd1 N11 C13 -133.7(3) 5_656 .
N11 Cd1 N11 C12 137.4(5) 6 .
O101 Cd1 N11 C12 -70.4(3) 1_554 .
O102 Cd1 N11 C12 120.5(3) . .
O1W Cd1 N11 C12 -154.4(3) . .
O101 Cd1 N11 C12 -3.3(3) 5_656 .
O102 Cd1 N11 C12 48.2(3) 5_656 .
C21 N12 C11 C12 -10.4(6) . .
C21 N12 C11 C15 171.2(3) . .
C13 N11 C12 C11 -0.5(5) . .
Cd1 N11 C12 C11 177.7(3) . .
C15 C11 C12 N11 -1.3(5) . .
N12 C11 C12 N11 -179.6(3) . .
C12 N11 C13 C14 2.4(6) . .
Cd1 N11 C13 C14 -175.8(3) . .
N11 C13 C14 C15 -2.4(6) . .
C13 C14 C15 C11 0.5(6) . .
C12 C11 C15 C14 1.2(5) . .
N12 C11 C15 C14 179.7(3) . .
C11 N12 C21 O21 0.3(6) . .
C11 N12 C21 C22 -176.3(3) . .
O21 C21 C22 C23 -86.5(4) . .
N12 C21 C22 C23 90.3(4) . .
C21 C22 C23 C24 -85.5(4) . .
C21 C22 C23 C25 87.8(4) . .
C25 C23 C24 C25 1.3(6) . 7_656
C22 C23 C24 C25 174.7(4) . 7_656
C24 C23 C25 C24 -1.3(6) . 7_656
C22 C23 C25 C24 -174.7(4) . 7_656
